data_7156266
loop_
_publ_author_name
'Iadevaia, Giulia'
'N\'u\~nez-Villanueva, Diego'
'Stross, Alexander E.'
'Hunter, Christopher A.'

_publ_section_title
;
 Backbone conformation affects duplex initiation and duplex propagation in
 hybridisation of synthetic H-bonding oligomers.
;
_journal_issue 22
_journal_name_full 'Organic &amp; biomolecular chemistry'
_journal_page_first 4183
_journal_page_last 4190
_journal_paper_doi 10.1039/c8ob00819a
_journal_volume 16
_journal_year 2018
_chemical_formula_moiety 'C72 H112 N2 O8 P2'
_chemical_formula_sum 'C72 H112 N2 O8 P2'
_chemical_formula_weight 1195.57
_space_group_crystal_system monoclinic
_space_group_IT_number 14
_space_group_name_Hall '-P 2ybc'
_space_group_name_H-M_alt 'P 1 21/c 1'
_symmetry_space_group_name_Hall '-P 2ybc'
_symmetry_space_group_name_H-M 'P 1 21/c 1'
_atom_sites_solution_hydrogens geom
_audit_creation_date 2018-04-06
_audit_creation_method
;
Olex2 1.2
(compiled Nov 22 2016 11:51:51 for OlexSys, GUI svn.r5269)
;
_audit_update_record
;
2018-04-06 deposited with the CCDC.
2018-04-30 downloaded from the CCDC.
;
_cell_angle_alpha 90
_cell_angle_beta 109.030(2)
_cell_angle_gamma 90
_cell_formula_units_Z 2
_cell_length_a 21.0973(5)
_cell_length_b 11.5790(3)
_cell_length_c 14.9601(4)
_cell_measurement_reflns_used 4868
_cell_measurement_temperature 150
_cell_measurement_theta_max 24.456
_cell_measurement_theta_min 2.273
_cell_volume 3454.81(16)
_computing_cell_refinement 'SAINT v7.60A (Bruker, 2009)'
_computing_data_reduction 'SAINT v7.60A (Bruker, 2009)'
_computing_molecular_graphics 'Olex2 (Dolomanov et al., 2009)'
_computing_publication_material 'Olex2 (Dolomanov et al., 2009)'
_computing_structure_refinement 'ShelXL (Sheldrick, 2015)'
_computing_structure_solution "'ShelXT (Sheldrick, 2018)"
_diffrn_ambient_temperature 150
_diffrn_measured_fraction_theta_full 0.997
_diffrn_measured_fraction_theta_max 0.992
_diffrn_measurement_device_type 'Bruker APEX-II CCD'
_diffrn_measurement_method '\f and \w scans'
_diffrn_radiation_monochromator graphite
_diffrn_radiation_type MoK\a
_diffrn_radiation_wavelength 0.71073
_diffrn_reflns_av_R_equivalents 0.0508
_diffrn_reflns_av_unetI/netI 0.0449
_diffrn_reflns_Laue_measured_fraction_full 0.997
_diffrn_reflns_Laue_measured_fraction_max 0.992
_diffrn_reflns_limit_h_max 27
_diffrn_reflns_limit_h_min -27
_diffrn_reflns_limit_k_max 14
_diffrn_reflns_limit_k_min -15
_diffrn_reflns_limit_l_max 19
_diffrn_reflns_limit_l_min -19
_diffrn_reflns_number 32750
_diffrn_reflns_point_group_measured_fraction_full 0.997
_diffrn_reflns_point_group_measured_fraction_max 0.992
_diffrn_reflns_theta_full 25.242
_diffrn_reflns_theta_max 27.588
_diffrn_reflns_theta_min 1.021
_exptl_absorpt_coefficient_mu 0.117
_exptl_absorpt_correction_T_max 0.9764
_exptl_absorpt_correction_T_min 0.9536
_exptl_absorpt_correction_type multi-scan
_exptl_absorpt_process_details
;
 TWINABS-2008/2 (Bruker,2010) was used for absorption correction.
 
For component 1:
 wR2(int) was 0.1338 before and 0.0538 after correction.
 The Ratio of minimum to maximum transmission is 0.77.
 The \l/2 correction factor is Not present

Final HKLF 4 output contains 58563 reflections, Rint = 0.0874
 (10951 with I > 3sig(I), Rint = 0.0335)
;
_exptl_crystal_colour colourless
_exptl_crystal_colour_primary colourless
_exptl_crystal_density_diffrn 1.149
_exptl_crystal_density_method 'not measured'
_exptl_crystal_description plate
_exptl_crystal_F_000 1304
_exptl_crystal_recrystallization_method 'Re-crystallisation from solvent: acetonitrile'
_exptl_crystal_size_max 0.42
_exptl_crystal_size_mid 0.32
_exptl_crystal_size_min 0.21
_refine_diff_density_max 1.390
_refine_diff_density_min -1.366
_refine_diff_density_rms 0.135
_refine_ls_extinction_method none
_refine_ls_goodness_of_fit_ref 1.904
_refine_ls_hydrogen_treatment constr
_refine_ls_matrix_type full
_refine_ls_number_parameters 327
_refine_ls_number_reflns 7942
_refine_ls_number_restraints 207
_refine_ls_restrained_S_all 1.951
_refine_ls_R_factor_all 0.1938
_refine_ls_R_factor_gt 0.1540
_refine_ls_shift/su_max 0.014
_refine_ls_shift/su_mean 0.001
_refine_ls_structure_factor_coef Fsqd
_refine_ls_weighting_details 'w=1/[\s^2^(Fo^2^)+(0.2000P)^2^] where P=(Fo^2^+2Fc^2^)/3'
_refine_ls_weighting_scheme calc
_refine_ls_wR_factor_gt 0.4485
_refine_ls_wR_factor_ref 0.4875
_reflns_Friedel_coverage 0.000
_reflns_number_gt 5179
_reflns_number_total 7942
_reflns_threshold_expression 'I > 2\s(I)'
_cod_data_source_file c8ob00819a2.cif
_cod_data_source_block och544p21c
_cod_depositor_comments 'Adding full bibliography for 7156266.cif.'
_cod_database_code 7156266
_shelx_space_group_comment
;
The symmetry employed for this shelxl refinement is uniquely defined
by the following loop, which should always be used as a source of
symmetry information in preference to the above space-group names.
They are only intended as comments.
;
_shelx_estimated_absorpt_t_max 0.976
_shelx_estimated_absorpt_t_min 0.953
_olex2_refinement_description
;
1. Fixed Uiso
 At 1.2 times of:
  All C(H) groups, All C(H,H) groups, All C(H,H,H,H) groups
 At 1.5 times of:
  All C(H,H,H) groups
2. Restrained distances
 P1-C16
 2.6 with sigma of 0.02
 C15-C16 \\sim C15-C18 \\sim C15-C17 \\sim C15-C18
 with sigma of 0.003
 C19-C20 \\sim C19-C21 \\sim C19-C22 \\sim C19-C20
 with sigma of 0.003
3. Rigid bond restraints
 C1, C2, C3, C4, C5, C6, C7, C8, C9, C10, C11, C12, C13, C14, C15, C15', C16,
 C16', C17, C17', C18, C18', C19, C19', C20, C20', C21, C21', C22, C22', C23,
 C24, C25, C26, C27, C28, C29, C30, C31, C32, C33, C34, C35, C28', C29', C32',
 C34', C30', C31', C33'
 with sigma for 1-2 distances of 0.003 and sigma for 1-3 distances of 0.006
4. Uiso/Uaniso restraints and constraints
C1 \\sim C2 \\sim C3 \\sim C4 \\sim C5 \\sim C6 \\sim C7 \\sim C8 \\sim C9
\\sim C10 \\sim C11 \\sim C12 \\sim C13 \\sim C14 \\sim C15 \\sim C15' \\sim
C16 \\sim C16' \\sim C17 \\sim C17' \\sim C18 \\sim C18' \\sim C19 \\sim C19'
\\sim C20 \\sim C20' \\sim C21 \\sim C21' \\sim C22 \\sim C22' \\sim C23 \\sim
C24 \\sim C25 \\sim C26 \\sim C27 \\sim C28 \\sim C29 \\sim C30 \\sim C31 \\sim
C32 \\sim C33 \\sim C34 \\sim C35 \\sim C28' \\sim C29' \\sim C32' \\sim C34'
\\sim C30' \\sim C31' \\sim C33': within 2A with sigma of 0.003 and sigma for
terminal atoms of 0.006
5. Others
 Sof(C15')=Sof(C17')=Sof(H17D)=Sof(H17E)=Sof(H17F)=Sof(C18')=Sof(H18D)=
 Sof(H18E)=Sof(H18F)=Sof(C19')=Sof(C20')=Sof(H20D)=Sof(H20E)=Sof(H20F)=
 Sof(C21')=Sof(H21D)=Sof(H21E)=Sof(H21F)=Sof(C22')=Sof(H22D)=Sof(H22E)=
 Sof(H22F)=Sof(H27C)=Sof(H27D)=Sof(O4')=Sof(C28')=Sof(H28')=Sof(C29')=Sof(H29C)=
 Sof(H29D)=Sof(C32')=Sof(H32D)=Sof(H32E)=Sof(H32F)=Sof(C34')=Sof(H34D)=
 Sof(H34E)=Sof(H34F)=Sof(C30')=Sof(H30C)=Sof(H30D)=Sof(C31')=Sof(H31C)=
 Sof(H31D)=Sof(C33')=Sof(H33C)=Sof(H33D)=1-FVAR(1)
 Sof(C15)=Sof(C17)=Sof(H17A)=Sof(H17B)=Sof(H17C)=Sof(C18)=Sof(H18A)=Sof(H18B)=
 Sof(H18C)=Sof(C19)=Sof(C20)=Sof(H20A)=Sof(H20B)=Sof(H20C)=Sof(C21)=Sof(H21A)=
 Sof(H21B)=Sof(H21C)=Sof(C22)=Sof(H22A)=Sof(H22B)=Sof(H22C)=Sof(H27A)=Sof(H27B)=
 Sof(O4)=Sof(C28)=Sof(H28)=Sof(C29)=Sof(H29A)=Sof(H29B)=Sof(C30)=Sof(H30A)=
 Sof(H30B)=Sof(C31)=Sof(H31A)=Sof(H31B)=Sof(C32)=Sof(H32A)=Sof(H32B)=Sof(H32C)=
 Sof(C33)=Sof(H33A)=Sof(H33B)=Sof(C34)=Sof(H34A)=Sof(H34B)=Sof(H34C)=FVAR(1)
6.a Free rotating group:
 O4(C28,C29,C30,C31,C32,C33,C34,C35,O4',C28',C29',C32',C34',C30',C31',C33')
6.b Ternary CH refined with riding coordinates:
 C28(H28), C28'(H28')
6.c Secondary CH2 refined with riding coordinates:
 C7(H7A,H7B), C14(H14A,H14B), C23(H23A,H23B), C27(H27C,H27D), C27(H27A,H27B),
 C29(H29A,H29B), C30(H30A,H30B), C31(H31A,H31B), C33(H33A,H33B), C29'(H29C,
 H29D), C30'(H30C,H30D), C31'(H31C,H31D), C33'(H33C,H33D)
6.d Aromatic/amide H refined with riding coordinates:
 C2(H2), C3(H3), C4(H4), C5(H5), C9(H9), C10(H10), C12(H12), C13(H13), C25(H25)
6.e Idealised Me refined as rotating group:
 C16(H16A,H16B,H16C), C16'(H16D,H16E,H16F), C17(H17A,H17B,H17C), C17'(H17D,
 H17E,H17F), C18(H18A,H18B,H18C), C18'(H18D,H18E,H18F), C20(H20A,H20B,H20C),
 C20'(H20D,H20E,H20F), C21(H21A,H21B,H21C), C21'(H21D,H21E,H21F), C22(H22A,H22B,
 H22C), C22'(H22D,H22E,H22F), C32(H32A,H32B,H32C), C34(H34A,H34B,H34C),
 C35(H35A,H35B,H35C), C32'(H32D,H32E,H32F), C34'(H34D,H34E,H34F)
;
_shelx_shelxl_version_number 2018/3
_olex2_submission_special_instructions 'No special instructions were received'

loop_
_space_group_symop_operation_xyz
'x, y, z'
'-x, y+1/2, -z+1/2'
'-x, -y, -z'
'x, -y-1/2, z-1/2'

loop_
_atom_site_label
_atom_site_type_symbol
_atom_site_fract_x
_atom_site_fract_y
_atom_site_fract_z
_atom_site_U_iso_or_equiv
_atom_site_adp_type
_atom_site_occupancy
_atom_site_site_symmetry_order
_atom_site_calc_flag
_atom_site_refinement_flags_posn
_atom_site_refinement_flags_adp
_atom_site_refinement_flags_occupancy
_atom_site_disorder_assembly
_atom_site_disorder_group
P1 P 0.54923(7) 0.85869(11) 0.63445(9) 0.0521(5) Uani 1 1 d D . . . .
N1 N 0.81493(19) 1.0112(4) 0.3623(3) 0.0567(11) Uani 1 1 d . . . . .
O1 O 0.8029(2) 1.3155(5) 0.2165(4) 0.0892(16) Uani 1 1 d . . . . .
O2 O 0.64367(14) 0.8436(3) 0.5491(2) 0.0492(9) Uani 1 1 d . . . . .
O3 O 0.49707(18) 0.9430(3) 0.6378(2) 0.0549(9) Uani 1 1 d . . . . .
C1 C 0.7718(3) 1.2261(7) 0.1625(5) 0.0776(12) Uani 1 1 d . U . . .
C2 C 0.7418(3) 1.2304(8) 0.0652(5) 0.0890(14) Uani 1 1 d . U . . .
H2 H 0.741854 1.299833 0.031470 0.107 Uiso 1 1 calc R . . . .
C3 C 0.7112(3) 1.1292(8) 0.0172(6) 0.0965(15) Uani 1 1 d . U . . .
H3 H 0.691274 1.129759 -0.049668 0.116 Uiso 1 1 calc R . . . .
C4 C 0.7103(3) 1.0339(8) 0.0655(5) 0.0944(14) Uani 1 1 d . U . . .
H4 H 0.688206 0.967147 0.033074 0.113 Uiso 1 1 calc R . . . .
C5 C 0.7416(3) 1.0299(7) 0.1641(5) 0.0831(13) Uani 1 1 d . U . . .
H5 H 0.740812 0.959940 0.196892 0.100 Uiso 1 1 calc R . . . .
C6 C 0.7731(2) 1.1246(6) 0.2139(4) 0.0723(11) Uani 1 1 d . U . . .
C7 C 0.8079(2) 1.1226(6) 0.3206(4) 0.0682(13) Uani 1 1 d . U . . .
H7A H 0.853092 1.157053 0.334626 0.082 Uiso 1 1 calc R . . . .
H7B H 0.782315 1.171916 0.350690 0.082 Uiso 1 1 calc R . . . .
C8 C 0.7715(2) 0.9709(4) 0.4084(3) 0.0438(9) Uani 1 1 d . U . . .
C9 C 0.7903(2) 0.8817(4) 0.4754(3) 0.0431(8) Uani 1 1 d . U . . .
H9 H 0.833774 0.848605 0.490584 0.052 Uiso 1 1 calc R . . . .
C10 C 0.7466(2) 0.8416(4) 0.5192(3) 0.0420(8) Uani 1 1 d . U . . .
H10 H 0.759948 0.780505 0.563776 0.050 Uiso 1 1 calc R . . . .
C11 C 0.6838(2) 0.8891(4) 0.4991(3) 0.0401(8) Uani 1 1 d . U . . .
C12 C 0.6636(2) 0.9775(4) 0.4335(3) 0.0406(8) Uani 1 1 d . U . . .
H12 H 0.620436 1.011158 0.419926 0.049 Uiso 1 1 calc R . . . .
C13 C 0.7072(2) 1.0163(4) 0.3881(3) 0.0425(8) Uani 1 1 d . U . . .
H13 H 0.692931 1.075474 0.341877 0.051 Uiso 1 1 calc R . . . .
C14 C 0.5876(2) 0.9114(4) 0.5486(3) 0.0439(10) Uani 1 1 d . U . . .
H14A H 0.553833 0.909806 0.484552 0.053 Uiso 1 1 calc R . . . .
H14B H 0.601988 0.992475 0.563619 0.053 Uiso 1 1 calc R . . . .
C15 C 0.5274(6) 0.7150(14) 0.6245(8) 0.087(2) Uiso 0.503(4) 1 d D U P A 1
C15' C 0.5070(8) 0.7210(15) 0.5830(13) 0.083(2) Uiso 0.497(4) 1 d . U P A 2
C16 C 0.4829(5) 0.7134(9) 0.5243(8) 0.117(2) Uiso 1 1 d D U . A 1
H16A H 0.439363 0.747205 0.519909 0.175 Uiso 1 1 calc GR . . A 1
H16B H 0.476469 0.633560 0.501485 0.175 Uiso 1 1 calc GR . . A 1
H16C H 0.503451 0.758485 0.485602 0.175 Uiso 1 1 calc GR . . A 1
C16' C 0.4449(5) 0.7642(8) 0.4764(7) 0.110(2) Uiso 1 1 d . U . A 2
H16D H 0.424355 0.695632 0.440121 0.165 Uiso 1 1 calc GR . . A 2
H16E H 0.465690 0.811219 0.439057 0.165 Uiso 1 1 calc GR . . A 2
H16F H 0.410453 0.809682 0.491239 0.165 Uiso 1 1 calc GR . . A 2
C17 C 0.5748(8) 0.6208(13) 0.6224(13) 0.091(3) Uiso 0.503(4) 1 d D U P A 1
H17A H 0.566458 0.596002 0.556956 0.136 Uiso 0.503(4) 1 calc GR . P A 1
H17B H 0.568193 0.555392 0.659979 0.136 Uiso 0.503(4) 1 calc GR . P A 1
H17C H 0.620937 0.649048 0.648959 0.136 Uiso 0.503(4) 1 calc GR . P A 1
C17' C 0.5489(8) 0.6389(14) 0.5447(12) 0.088(3) Uiso 0.497(4) 1 d . U P A 2
H17D H 0.519853 0.578987 0.506056 0.133 Uiso 0.497(4) 1 calc GR . P A 2
H17E H 0.583619 0.602739 0.597655 0.133 Uiso 0.497(4) 1 calc GR . P A 2
H17F H 0.570135 0.682417 0.505915 0.133 Uiso 0.497(4) 1 calc GR . P A 2
C18 C 0.4779(8) 0.6879(16) 0.6730(12) 0.089(3) Uiso 0.503(4) 1 d D U P A 1
H18A H 0.501237 0.679030 0.740962 0.134 Uiso 0.503(4) 1 calc GR . P A 1
H18B H 0.454556 0.615899 0.647506 0.134 Uiso 0.503(4) 1 calc GR . P A 1
H18C H 0.445248 0.750896 0.662511 0.134 Uiso 0.503(4) 1 calc GR . P A 1
C18' C 0.4704(8) 0.6579(14) 0.6315(12) 0.083(3) Uiso 0.497(4) 1 d . U P A 2
H18D H 0.445115 0.711742 0.657571 0.124 Uiso 0.497(4) 1 calc GR . P A 2
H18E H 0.501549 0.613495 0.682941 0.124 Uiso 0.497(4) 1 calc GR . P A 2
H18F H 0.439190 0.605098 0.587261 0.124 Uiso 0.497(4) 1 calc GR . P A 2
C19 C 0.6281(5) 0.8768(9) 0.7542(7) 0.0500(17) Uiso 0.503(4) 1 d D U P A 1
C19' C 0.6044(5) 0.8303(9) 0.7434(7) 0.0490(17) Uiso 0.497(4) 1 d . U P A 2
C20 C 0.6899(5) 0.8036(10) 0.7621(8) 0.060(2) Uiso 0.503(4) 1 d D U P A 1
H20A H 0.730274 0.851134 0.786889 0.091 Uiso 0.503(4) 1 calc GR . P A 1
H20B H 0.686933 0.774054 0.699539 0.091 Uiso 0.503(4) 1 calc GR . P A 1
H20C H 0.692077 0.738717 0.805095 0.091 Uiso 0.503(4) 1 calc GR . P A 1
C20' C 0.6559(5) 0.7331(9) 0.7530(8) 0.052(2) Uiso 0.497(4) 1 d . U P A 2
H20D H 0.673060 0.736267 0.699604 0.078 Uiso 0.497(4) 1 calc GR . P A 2
H20E H 0.634254 0.658189 0.753278 0.078 Uiso 0.497(4) 1 calc GR . P A 2
H20F H 0.693032 0.742723 0.812274 0.078 Uiso 0.497(4) 1 calc GR . P A 2
C21 C 0.6003(6) 0.8582(11) 0.8354(8) 0.063(2) Uiso 0.503(4) 1 d D U P A 1
H21A H 0.635637 0.873053 0.895668 0.094 Uiso 0.503(4) 1 calc GR . P A 1
H21B H 0.584617 0.778379 0.834164 0.094 Uiso 0.503(4) 1 calc GR . P A 1
H21C H 0.562811 0.911274 0.828386 0.094 Uiso 0.503(4) 1 calc GR . P A 1
C21' C 0.5709(5) 0.8187(10) 0.8189(8) 0.053(2) Uiso 0.497(4) 1 d . U P A 2
H21D H 0.605272 0.815854 0.881456 0.080 Uiso 0.497(4) 1 calc GR . P A 2
H21E H 0.544291 0.747574 0.808236 0.080 Uiso 0.497(4) 1 calc GR . P A 2
H21F H 0.541512 0.885247 0.815624 0.080 Uiso 0.497(4) 1 calc GR . P A 2
C22 C 0.6521(6) 1.0017(11) 0.7603(9) 0.066(3) Uiso 0.503(4) 1 d D U P A 1
H22A H 0.615442 1.053441 0.760896 0.099 Uiso 0.503(4) 1 calc GR . P A 1
H22B H 0.666039 1.019453 0.705414 0.099 Uiso 0.503(4) 1 calc GR . P A 1
H22C H 0.690091 1.012534 0.818388 0.099 Uiso 0.503(4) 1 calc GR . P A 1
C22' C 0.6476(5) 0.9399(12) 0.7667(8) 0.0526(19) Uiso 0.497(4) 1 d . U P A 2
H22D H 0.683182 0.930071 0.827617 0.079 Uiso 0.497(4) 1 calc GR . P A 2
H22E H 0.619488 1.005955 0.770344 0.079 Uiso 0.497(4) 1 calc GR . P A 2
H22F H 0.667681 0.953710 0.717138 0.079 Uiso 0.497(4) 1 calc GR . P A 2
C23 C 0.8716(2) 0.9406(5) 0.3588(4) 0.0520(10) Uani 1 1 d . U . . .
H23A H 0.876643 0.949367 0.295642 0.062 Uiso 1 1 calc R . . . .
H23B H 0.861244 0.858460 0.366218 0.062 Uiso 1 1 calc R . . . .
C24 C 0.9381(2) 0.9702(4) 0.4336(3) 0.0484(8) Uani 1 1 d . U . . .
C25 C 0.9435(2) 1.0535(4) 0.5048(3) 0.0502(10) Uani 1 1 d . U . . .
H25 H 0.904229 1.091326 0.507592 0.060 Uiso 1 1 calc R . . . .
C26 C 0.9966(2) 0.9198(4) 0.4314(3) 0.0492(9) Uani 1 1 d . U . . .
C27 C 0.9880(2) 0.8355(4) 0.3621(3) 0.0462(9) Uani 1 1 d . U . . .
H27C H 0.955275 0.865438 0.302993 0.055 Uiso 0.497(4) 1 calc R . P A 2
H27D H 0.967231 0.767416 0.381458 0.055 Uiso 0.497(4) 1 calc R . P A 2
H27A H 0.982594 0.875504 0.301579 0.055 Uiso 0.503(4) 1 calc R . P A 1
H27B H 0.945141 0.795527 0.355048 0.055 Uiso 0.503(4) 1 calc R . P A 1
O4 O 1.0378(2) 0.7501(4) 0.3740(4) 0.183(7) Uiso 0.503(4) 1 d . . P A 1
C28 C 1.0042(2) 0.6416(4) 0.3086(4) 0.120(2) Uiso 0.503(4) 1 d G U P A 1
H28 H 1.044268 0.629239 0.287880 0.144 Uiso 0.503(4) 1 calc R . P A 1
C29 C 1.0320(3) 0.5631(4) 0.3960(5) 0.129(2) Uiso 0.503(4) 1 d G U P A 1
H29A H 1.025243 0.605169 0.449730 0.154 Uiso 0.503(4) 1 calc R . P A 1
H29B H 1.002388 0.494542 0.384612 0.154 Uiso 0.503(4) 1 calc R . P A 1
C30 C 1.1046(3) 0.5171(4) 0.4312(5) 0.126(2) Uiso 0.503(4) 1 d G U P A 1
H30A H 1.103860 0.436343 0.409057 0.152 Uiso 0.503(4) 1 calc R . P A 1
H30B H 1.131161 0.562631 0.400056 0.152 Uiso 0.503(4) 1 calc R . P A 1
C31 C 1.1415(4) 0.5186(5) 0.5367(5) 0.130(3) Uiso 0.503(4) 1 d G U P A 1
H31A H 1.112762 0.556801 0.568697 0.156 Uiso 0.503(4) 1 calc R . P A 1
H31B H 1.182662 0.565540 0.549008 0.156 Uiso 0.503(4) 1 calc R . P A 1
C32 C 1.1607(4) 0.3997(6) 0.5795(6) 0.129(4) Uiso 0.503(4) 1 d G U P A 1
H32A H 1.121998 0.347846 0.557005 0.194 Uiso 0.503(4) 1 calc GR . P A 1
H32B H 1.174643 0.405251 0.648617 0.194 Uiso 0.503(4) 1 calc GR . P A 1
H32C H 1.197743 0.369247 0.560658 0.194 Uiso 0.503(4) 1 calc GR . P A 1
C33 C 0.9575(3) 0.6703(4) 0.2058(4) 0.114(2) Uiso 0.503(4) 1 d G U P A 1
H33A H 0.918818 0.715823 0.209907 0.137 Uiso 0.503(4) 1 calc R . P A 1
H33B H 0.939800 0.597027 0.172989 0.137 Uiso 0.503(4) 1 calc R . P A 1
C34 C 0.9925(4) 0.7392(6) 0.1447(4) 0.117(3) Uiso 0.503(4) 1 d G U P A 1
H34A H 0.958320 0.773515 0.090144 0.176 Uiso 0.503(4) 1 calc GR . P A 1
H34B H 1.020634 0.686577 0.122565 0.176 Uiso 0.503(4) 1 calc GR . P A 1
H34C H 1.020438 0.800410 0.183143 0.176 Uiso 0.503(4) 1 calc GR . P A 1
C35 C 0.8047(6) 1.4288(6) 0.1739(8) 0.137(4) Uani 1 1 d G U . . .
H35A H 0.836679 1.426947 0.138890 0.206 Uiso 1 1 calc GR . . . .
H35B H 0.818626 1.487427 0.223717 0.206 Uiso 1 1 calc GR . . . .
H35C H 0.759965 1.447761 0.130525 0.206 Uiso 1 1 calc GR . . . .
O4' O 1.0486(2) 0.7945(4) 0.3393(4) 0.113(4) Uiso 0.497(4) 1 d G . P A 2
C28' C 1.0313(3) 0.6820(4) 0.2786(4) 0.116(2) Uiso 0.497(4) 1 d G U P A 2
H28' H 1.074379 0.649329 0.275611 0.139 Uiso 0.497(4) 1 calc R . P A 2
C29' C 0.9957(2) 0.5857(4) 0.3154(5) 0.121(2) Uiso 0.497(4) 1 d G U P A 2
H29C H 0.988066 0.519158 0.271614 0.145 Uiso 0.497(4) 1 calc R . P A 2
H29D H 0.951209 0.614412 0.314254 0.145 Uiso 0.497(4) 1 calc R . P A 2
C32' C 1.1508(3) 0.4346(5) 0.5198(5) 0.124(3) Uiso 0.497(4) 1 d G U P A 2
H32D H 1.181759 0.449479 0.583526 0.186 Uiso 0.497(4) 1 calc GR . P A 2
H32E H 1.176315 0.422461 0.476365 0.186 Uiso 0.497(4) 1 calc GR . P A 2
H32F H 1.124134 0.365557 0.520664 0.186 Uiso 0.497(4) 1 calc GR . P A 2
C34' C 1.0219(5) 0.8043(6) 0.1273(4) 0.124(4) Uiso 0.497(4) 1 d G U P A 2
H34D H 1.028701 0.877063 0.162540 0.186 Uiso 0.497(4) 1 calc GR . P A 2
H34E H 0.993098 0.817840 0.061971 0.186 Uiso 0.497(4) 1 calc GR . P A 2
H34F H 1.065262 0.774003 0.127346 0.186 Uiso 0.497(4) 1 calc GR . P A 2
C30' C 1.0342(3) 0.5430(4) 0.4164(5) 0.128(2) Uiso 0.497(4) 1 d G U P A 2
H30C H 1.009409 0.581585 0.453919 0.153 Uiso 0.497(4) 1 calc R . P A 2
H30D H 1.020011 0.461161 0.413077 0.153 Uiso 0.497(4) 1 calc R . P A 2
C31' C 1.1045(3) 0.5372(5) 0.4869(5) 0.129(2) Uiso 0.497(4) 1 d G U P A 2
H31C H 1.130728 0.593260 0.463260 0.155 Uiso 0.497(4) 1 calc R . P A 2
H31D H 1.100727 0.571276 0.545639 0.155 Uiso 0.497(4) 1 calc R . P A 2
C33' C 0.9875(4) 0.7144(5) 0.1751(4) 0.116(3) Uiso 0.497(4) 1 d G U P A 2
H33C H 0.944248 0.746581 0.176178 0.139 Uiso 0.497(4) 1 calc R . P A 2
H33D H 0.977658 0.643297 0.136323 0.139 Uiso 0.497(4) 1 calc R . P A 2

loop_
_atom_site_aniso_label
_atom_site_aniso_U_11
_atom_site_aniso_U_22
_atom_site_aniso_U_33
_atom_site_aniso_U_23
_atom_site_aniso_U_13
_atom_site_aniso_U_12
P1 0.0738(9) 0.0531(8) 0.0436(7) 0.0155(6) 0.0386(6) 0.0176(6)
N1 0.047(2) 0.071(3) 0.060(3) 0.014(2) 0.0282(19) -0.006(2)
O1 0.079(3) 0.101(3) 0.103(4) 0.063(3) 0.052(3) 0.033(3)
O2 0.0391(15) 0.062(2) 0.0519(19) 0.0213(16) 0.0223(14) 0.0019(14)
O3 0.068(2) 0.063(2) 0.0397(17) 0.0142(16) 0.0256(16) 0.0235(17)
C1 0.0453(19) 0.120(3) 0.070(2) 0.035(2) 0.0219(18) 0.016(2)
C2 0.059(2) 0.130(3) 0.074(2) 0.034(2) 0.017(2) 0.024(2)
C3 0.061(2) 0.140(3) 0.078(3) 0.025(2) 0.008(2) 0.020(2)
C4 0.059(2) 0.140(3) 0.075(2) 0.018(2) 0.009(2) 0.005(2)
C5 0.047(2) 0.129(3) 0.070(2) 0.022(2) 0.0147(18) -0.002(2)
C6 0.0388(16) 0.118(3) 0.063(2) 0.0291(19) 0.0201(15) 0.0021(17)
C7 0.0396(19) 0.106(3) 0.060(2) 0.032(2) 0.0174(18) -0.008(2)
C8 0.0408(15) 0.0521(19) 0.0394(17) 0.0029(14) 0.0142(14) -0.0099(14)
C9 0.0379(15) 0.0511(18) 0.0403(17) 0.0014(14) 0.0125(13) -0.0069(14)
C10 0.0378(15) 0.0500(18) 0.0376(16) 0.0031(15) 0.0114(13) -0.0087(14)
C11 0.0379(15) 0.0485(18) 0.0341(16) 0.0033(14) 0.0120(13) -0.0086(14)
C12 0.0384(15) 0.0493(18) 0.0337(16) 0.0024(14) 0.0112(13) -0.0067(14)
C13 0.0423(15) 0.0497(18) 0.0352(16) 0.0049(14) 0.0121(13) -0.0078(14)
C14 0.039(2) 0.057(3) 0.035(2) 0.011(2) 0.0121(17) 0.0009(19)
C23 0.0496(19) 0.065(2) 0.047(2) 0.0076(19) 0.0234(16) -0.0042(18)
C24 0.0480(16) 0.0584(19) 0.0451(17) 0.0067(14) 0.0239(14) -0.0043(14)
C25 0.049(2) 0.060(2) 0.048(2) 0.0066(17) 0.0254(17) -0.0028(17)
C26 0.0487(16) 0.057(2) 0.0467(18) 0.0003(16) 0.0220(15) -0.0050(15)
C27 0.0396(18) 0.053(2) 0.048(2) -0.0082(17) 0.0173(16) -0.0015(16)
C35 0.181(9) 0.105(6) 0.170(10) 0.085(7) 0.117(8) 0.067(6)

loop_
_atom_type_symbol
_atom_type_description
_atom_type_scat_dispersion_real
_atom_type_scat_dispersion_imag
_atom_type_scat_source
C C 0.0033 0.0016 'International Tables Vol C Tables 4.2.6.8 and 6.1.1.4'
H H 0.0000 0.0000 'International Tables Vol C Tables 4.2.6.8 and 6.1.1.4'
N N 0.0061 0.0033 'International Tables Vol C Tables 4.2.6.8 and 6.1.1.4'
O O 0.0106 0.0060 'International Tables Vol C Tables 4.2.6.8 and 6.1.1.4'
P P 0.1023 0.0942 'International Tables Vol C Tables 4.2.6.8 and 6.1.1.4'

loop_
_geom_angle_atom_site_label_1
_geom_angle_atom_site_label_2
_geom_angle_atom_site_label_3
_geom_angle
_geom_angle_site_symmetry_1
O3 P1 C14 107.8(2) .
O3 P1 C15 117.3(4) .
O3 P1 C15' 108.4(5) .
O3 P1 C19 107.9(3) .
O3 P1 C19' 112.3(4) .
C14 P1 C15' 104.8(6) .
C14 P1 C19 99.4(3) .
C15 P1 C14 115.4(4) .
C15 P1 C19 107.3(5) .
C19' P1 C14 114.6(4) .
C19' P1 C15' 108.4(7) .
C7 N1 C23 117.5(4) .
C8 N1 C7 122.1(4) .
C8 N1 C23 120.4(4) .
C1 O1 C35 120.3(7) .
C11 O2 C14 115.9(3) .
O1 C1 C2 124.7(7) .
O1 C1 C6 113.5(6) .
C2 C1 C6 121.8(8) .
C1 C2 H2 120.7 .
C1 C2 C3 118.7(7) .
C3 C2 H2 120.7 .
C2 C3 H3 120.1 .
C4 C3 C2 119.9(7) .
C4 C3 H3 120.1 .
C3 C4 H4 119.5 .
C3 C4 C5 121.0(8) .
C5 C4 H4 119.5 .
C4 C5 H5 119.3 .
C6 C5 C4 121.5(7) .
C6 C5 H5 119.3 .
C1 C6 C7 120.3(6) .
C5 C6 C1 117.0(6) .
C5 C6 C7 122.7(6) .
N1 C7 C6 114.8(6) .
N1 C7 H7A 108.6 .
N1 C7 H7B 108.6 .
C6 C7 H7A 108.6 .
C6 C7 H7B 108.6 .
H7A C7 H7B 107.5 .
N1 C8 C9 121.4(4) .
C13 C8 N1 121.0(4) .
C13 C8 C9 117.5(4) .
C8 C9 H9 119.6 .
C10 C9 C8 120.8(4) .
C10 C9 H9 119.6 .
C9 C10 H10 119.7 .
C11 C10 C9 120.6(4) .
C11 C10 H10 119.7 .
C10 C11 O2 116.1(4) .
C10 C11 C12 120.1(4) .
C12 C11 O2 123.7(4) .
C11 C12 H12 120.4 .
C13 C12 C11 119.2(4) .
C13 C12 H12 120.4 .
C8 C13 H13 119.1 .
C12 C13 C8 121.7(4) .
C12 C13 H13 119.1 .
P1 C14 H14A 109.3 .
P1 C14 H14B 109.3 .
O2 C14 P1 111.8(3) .
O2 C14 H14A 109.3 .
O2 C14 H14B 109.3 .
H14A C14 H14B 107.9 .
C16 C15 P1 99.4(7) .
C16 C15 C17 100.3(11) .
C16 C15 C18 100.1(11) .
C17 C15 P1 123.3(11) .
C17 C15 C18 116.1(14) .
C18 C15 P1 111.9(11) .
C16' C15' P1 104.1(9) .
C17' C15' P1 115.4(11) .
C17' C15' C16' 100.7(13) .
C18' C15' P1 119.6(13) .
C18' C15' C16' 103.8(12) .
C18' C15' C17' 110.4(14) .
C15 C16 H16A 109.5 .
C15 C16 H16B 109.5 .
C15 C16 H16C 109.5 .
H16A C16 H16B 109.5 .
H16A C16 H16C 109.5 .
H16B C16 H16C 109.5 .
C15' C16' H16D 109.5 .
C15' C16' H16E 109.5 .
C15' C16' H16F 109.5 .
H16D C16' H16E 109.5 .
H16D C16' H16F 109.5 .
H16E C16' H16F 109.5 .
C15 C17 H17A 109.5 .
C15 C17 H17B 109.5 .
C15 C17 H17C 109.5 .
H17A C17 H17B 109.5 .
H17A C17 H17C 109.5 .
H17B C17 H17C 109.5 .
C15' C17' H17D 109.5 .
C15' C17' H17E 109.5 .
C15' C17' H17F 109.5 .
H17D C17' H17E 109.5 .
H17D C17' H17F 109.5 .
H17E C17' H17F 109.5 .
C15 C18 H18A 109.5 .
C15 C18 H18B 109.5 .
C15 C18 H18C 109.5 .
H18A C18 H18B 109.5 .
H18A C18 H18C 109.5 .
H18B C18 H18C 109.5 .
C15' C18' H18D 109.5 .
C15' C18' H18E 109.5 .
C15' C18' H18F 109.5 .
H18D C18' H18E 109.5 .
H18D C18' H18F 109.5 .
H18E C18' H18F 109.5 .
C20 C19 P1 116.6(7) .
C20 C19 C21 113.6(8) .
C21 C19 P1 105.8(7) .
C22 C19 P1 108.2(6) .
C22 C19 C20 105.3(9) .
C22 C19 C21 107.0(9) .
C20' C19' P1 118.3(7) .
C21' C19' P1 112.9(7) .
C21' C19' C20' 110.5(9) .
C21' C19' C22' 106.8(9) .
C22' C19' P1 103.2(7) .
C22' C19' C20' 103.7(8) .
C19 C20 H20A 109.5 .
C19 C20 H20B 109.5 .
C19 C20 H20C 109.5 .
H20A C20 H20B 109.5 .
H20A C20 H20C 109.5 .
H20B C20 H20C 109.5 .
C19' C20' H20D 109.5 .
C19' C20' H20E 109.5 .
C19' C20' H20F 109.5 .
H20D C20' H20E 109.5 .
H20D C20' H20F 109.5 .
H20E C20' H20F 109.5 .
C19 C21 H21A 109.5 .
C19 C21 H21B 109.5 .
C19 C21 H21C 109.5 .
H21A C21 H21B 109.5 .
H21A C21 H21C 109.5 .
H21B C21 H21C 109.5 .
C19' C21' H21D 109.5 .
C19' C21' H21E 109.5 .
C19' C21' H21F 109.5 .
H21D C21' H21E 109.5 .
H21D C21' H21F 109.5 .
H21E C21' H21F 109.5 .
C19 C22 H22A 109.5 .
C19 C22 H22B 109.5 .
C19 C22 H22C 109.5 .
H22A C22 H22B 109.5 .
H22A C22 H22C 109.5 .
H22B C22 H22C 109.5 .
C19' C22' H22D 109.5 .
C19' C22' H22E 109.5 .
C19' C22' H22F 109.5 .
H22D C22' H22E 109.5 .
H22D C22' H22F 109.5 .
H22E C22' H22F 109.5 .
N1 C23 H23A 108.6 .
N1 C23 H23B 108.6 .
N1 C23 C24 114.6(4) .
H23A C23 H23B 107.6 .
C24 C23 H23A 108.6 .
C24 C23 H23B 108.6 .
C25 C24 C23 122.4(4) .
C26 C24 C23 120.4(4) .
C26 C24 C25 117.1(4) .
C24 C25 H25 119.4 .
C26 C25 C24 121.1(5) 3_776
C26 C25 H25 119.4 3_776
C24 C26 C27 114.5(4) .
C25 C26 C24 121.7(5) 3_776
C25 C26 C27 123.7(5) 3_776
C26 C27 H27C 107.7 .
C26 C27 H27D 107.7 .
C26 C27 H27A 107.6 .
C26 C27 H27B 107.6 .
C26 C27 O4 119.0(4) .
C26 C27 O4' 118.4(4) .
H27C C27 H27D 107.1 .
H27A C27 H27B 107.0 .
O4 C27 H27A 107.6 .
O4 C27 H27B 107.6 .
O4' C27 H27C 107.7 .
O4' C27 H27D 107.7 .
C27 O4 C28 108.0(3) .
O4 C28 H28 93.0 .
C29 C28 O4 88.5 .
C29 C28 H28 93.0 .
C29 C28 C33 154.1 .
C33 C28 O4 116.3 .
C33 C28 H28 93.0 .
C28 C29 H29A 106.4 .
C28 C29 H29B 106.4 .
H29A C29 H29B 106.5 .
C30 C29 C28 123.6 .
C30 C29 H29A 106.4 .
C30 C29 H29B 106.4 .
C29 C30 H30A 107.8 .
C29 C30 H30B 107.8 .
H30A C30 H30B 107.2 .
C31 C30 C29 117.8 .
C31 C30 H30A 107.8 .
C31 C30 H30B 107.8 .
C30 C31 H31A 108.8 .
C30 C31 H31B 108.8 .
C30 C31 C32 113.9 .
H31A C31 H31B 107.7 .
C32 C31 H31A 108.8 .
C32 C31 H31B 108.8 .
C31 C32 H32A 109.5 .
C31 C32 H32B 109.5 .
C31 C32 H32C 109.5 .
H32A C32 H32B 109.5 .
H32A C32 H32C 109.5 .
H32B C32 H32C 109.5 .
C28 C33 H33A 108.6 .
C28 C33 H33B 108.6 .
C28 C33 C34 114.5 .
H33A C33 H33B 107.6 .
C34 C33 H33A 108.6 .
C34 C33 H33B 108.6 .
C33 C34 H34A 109.5 .
C33 C34 H34B 109.5 .
C33 C34 H34C 109.5 .
H34A C34 H34B 109.5 .
H34A C34 H34C 109.5 .
H34B C34 H34C 109.5 .
O1 C35 H35A 109.5 .
O1 C35 H35B 109.5 .
O1 C35 H35C 109.5 .
H35A C35 H35B 109.5 .
H35A C35 H35C 109.5 .
H35B C35 H35C 109.5 .
C27 O4' C28' 109.8(3) .
O4' C28' H28' 107.3 .
O4' C28' C33' 109.0 .
C29' C28' O4' 116.4 .
C29' C28' H28' 107.3 .
C29' C28' C33' 109.1 .
C33' C28' H28' 107.3 .
C28' C29' H29C 108.6 .
C28' C29' H29D 108.6 .
C28' C29' C30' 114.7 .
H29C C29' H29D 107.6 .
C30' C29' H29C 108.6 .
C30' C29' H29D 108.6 .
H32D C32' H32E 109.5 .
H32D C32' H32F 109.5 .
H32E C32' H32F 109.5 .
C31' C32' H32D 109.5 .
C31' C32' H32E 109.5 .
C31' C32' H32F 109.5 .
H34D C34' H34E 109.5 .
H34D C34' H34F 109.5 .
H34E C34' H34F 109.5 .
C33' C34' H34D 109.5 .
C33' C34' H34E 109.5 .
C33' C34' H34F 109.5 .
C29' C30' H30C 101.7 .
C29' C30' H30D 101.7 .
H30C C30' H30D 104.7 .
C31' C30' C29' 141.1 .
C31' C30' H30C 101.7 .
C31' C30' H30D 101.7 .
C32' C31' C30' 129.9 .
C32' C31' H31C 104.8 .
C32' C31' H31D 104.8 .
C30' C31' H31C 104.8 .
C30' C31' H31D 104.8 .
H31C C31' H31D 105.8 .
C28' C33' C34' 113.5 .
C28' C33' H33C 108.9 .
C28' C33' H33D 108.9 .
C34' C33' H33C 108.9 .
C34' C33' H33D 108.9 .
H33C C33' H33D 107.7 .

loop_
_geom_bond_atom_site_label_1
_geom_bond_atom_site_label_2
_geom_bond_distance
_geom_bond_site_symmetry_2
P1 O3 1.484(3) .
P1 C14 1.831(4) .
P1 C15 1.720(17) .
P1 C15' 1.866(18) .
P1 C19 2.020(11) .
P1 C19' 1.698(10) .
N1 C7 1.419(7) .
N1 C8 1.394(6) .
N1 C23 1.464(6) .
O1 C1 1.345(9) .
O1 C35 1.465(7) .
O2 C11 1.402(5) .
O2 C14 1.418(5) .
C1 C2 1.386(10) .
C1 C6 1.399(9) .
C2 H2 0.9500 .
C2 C3 1.416(11) .
C3 H3 0.9500 .
C3 C4 1.322(11) .
C4 H4 0.9500 .
C4 C5 1.407(10) .
C5 H5 0.9500 .
C5 C6 1.370(10) .
C6 C7 1.524(8) .
C7 H7A 0.9900 .
C7 H7B 0.9900 .
C8 C9 1.403(6) .
C8 C13 1.393(6) .
C9 H9 0.9500 .
C9 C10 1.375(6) .
C10 H10 0.9500 .
C10 C11 1.374(6) .
C11 C12 1.386(6) .
C12 H12 0.9500 .
C12 C13 1.385(6) .
C13 H13 0.9500 .
C14 H14A 0.9900 .
C14 H14B 0.9900 .
C15 C16 1.486(10) .
C15 C17 1.487(10) .
C15 C18 1.487(10) .
C15' C16' 1.773(19) .
C15' C17' 1.53(2) .
C15' C18' 1.42(2) .
C16 H16A 0.9800 .
C16 H16B 0.9800 .
C16 H16C 0.9800 .
C16' H16D 0.9800 .
C16' H16E 0.9800 .
C16' H16F 0.9800 .
C17 H17A 0.9800 .
C17 H17B 0.9800 .
C17 H17C 0.9800 .
C17' H17D 0.9800 .
C17' H17E 0.9800 .
C17' H17F 0.9800 .
C18 H18A 0.9800 .
C18 H18B 0.9800 .
C18 H18C 0.9800 .
C18' H18D 0.9800 .
C18' H18E 0.9800 .
C18' H18F 0.9800 .
C19 C20 1.526(8) .
C19 C21 1.526(8) .
C19 C22 1.526(8) .
C19' C20' 1.537(13) .
C19' C21' 1.522(15) .
C19' C22' 1.535(15) .
C20 H20A 0.9800 .
C20 H20B 0.9800 .
C20 H20C 0.9800 .
C20' H20D 0.9800 .
C20' H20E 0.9800 .
C20' H20F 0.9800 .
C21 H21A 0.9800 .
C21 H21B 0.9800 .
C21 H21C 0.9800 .
C21' H21D 0.9800 .
C21' H21E 0.9800 .
C21' H21F 0.9800 .
C22 H22A 0.9800 .
C22 H22B 0.9800 .
C22 H22C 0.9800 .
C22' H22D 0.9800 .
C22' H22E 0.9800 .
C22' H22F 0.9800 .
C23 H23A 0.9900 .
C23 H23B 0.9900 .
C23 C24 1.521(7) .
C24 C25 1.413(7) .
C24 C26 1.376(7) .
C25 H25 0.9500 .
C25 C26 1.348(7) 3_776
C26 C27 1.391(7) .
C27 H27C 0.9900 .
C27 H27D 0.9900 .
C27 H27A 0.9900 .
C27 H27B 0.9900 .
C27 O4 1.411(6) .
C27 O4' 1.505(6) .
O4 C28 1.6087 .
C28 H28 1.0000 .
C28 C29 1.5430 .
C28 C33 1.5675 .
C29 H29A 0.9900 .
C29 H29B 0.9900 .
C29 C30 1.5424 .
C30 H30A 0.9900 .
C30 H30B 0.9900 .
C30 C31 1.5152 .
C31 H31A 0.9900 .
C31 H31B 0.9900 .
C31 C32 1.5171 .
C32 H32A 0.9800 .
C32 H32B 0.9800 .
C32 H32C 0.9800 .
C33 H33A 0.9900 .
C33 H33B 0.9900 .
C33 C34 1.5679 .
C34 H34A 0.9800 .
C34 H34B 0.9800 .
C34 H34C 0.9800 .
C35 H35A 0.9800 .
C35 H35B 0.9800 .
C35 H35C 0.9800 .
O4' C28' 1.5616 .
C28' H28' 1.0000 .
C28' C29' 1.5435 .
C28' C33' 1.5678 .
C29' H29C 0.9900 .
C29' H29D 0.9900 .
C29' C30' 1.5441 .
C32' H32D 0.9800 .
C32' H32E 0.9800 .
C32' H32F 0.9800 .
C32' C31' 1.5128 .
C34' H34D 0.9800 .
C34' H34E 0.9800 .
C34' H34F 0.9800 .
C34' C33' 1.5683 .
C30' H30C 0.9900 .
C30' H30D 0.9900 .
C30' C31' 1.5166 .
C31' H31C 0.9900 .
C31' H31D 0.9900 .
C33' H33C 0.9900 .
C33' H33D 0.9900 .
